data_2202977
loop_
_publ_author_name
'Sonar, Vijayakumar N.'
'Parkin, Sean'
'Crooks, Peter A.'

_publ_section_title
;
 (<i>Z</i>)-2-(2,4-Dimethoxybenzylidene)-1-azabicyclo[2.2.2]octan-3-ol
;
_journal_issue 12
_journal_name_full 'Acta Crystallographica Section E'
_journal_page_first o2010
_journal_page_last o2012
_journal_paper_doi 10.1107/S1600536803026825
_journal_volume 59
_journal_year 2003
_chemical_formula_iupac 'C16 H21 N O3'
_chemical_formula_moiety 'C16 H21 N O3'
_chemical_formula_sum 'C16 H21 N O3'
_chemical_formula_weight 275.34
_chemical_name_systematic
;
 (Z)-2-(2,4-Dimethoxybenzylidene)-1-aza-bicyclo[2.2.2]octan-3-ol
;
_space_group_IT_number 14
_symmetry_cell_setting monoclinic
_symmetry_space_group_name_Hall '-P 2ybc'
_symmetry_space_group_name_H-M 'P 1 21/c 1'
_atom_sites_solution_hydrogens geom
_atom_sites_solution_primary direct
_atom_sites_solution_secondary difmap
_audit_creation_method SHELXL-97
_cell_angle_alpha 90.00
_cell_angle_beta 101.0515(10)
_cell_angle_gamma 90.00
_cell_formula_units_Z 4
_cell_length_a 6.20610(10)
_cell_length_b 14.0232(3)
_cell_length_c 15.8208(4)
_cell_measurement_reflns_used 3205
_cell_measurement_temperature 90.0(2)
_cell_measurement_theta_max 27.48
_cell_measurement_theta_min 1.00
_cell_volume 1351.34(5)
_computing_cell_refinement 'SCALEPACK (Otwinowski & Minor, 1997)'
_computing_data_collection 'COLLECT (Nonius, 1999)'
_computing_data_reduction DENZO--SMN
_computing_molecular_graphics 'XP in SHELXTL (Sheldrick, 1995)'
_computing_publication_material 'SHELXL97 and local procedures'
_computing_structure_refinement 'SHELXL97 (Sheldrick, 1997)'
_computing_structure_solution 'SHELXS97 (Sheldrick, 1997)'
_diffrn_ambient_temperature 90.0(2)
_diffrn_detector_area_resol_mean 18
_diffrn_measured_fraction_theta_full 0.999
_diffrn_measured_fraction_theta_max 0.999
_diffrn_measurement_device_type 'Nonius KappaCCD diffractometer'
_diffrn_measurement_method '\w scans at fixed \c = 55\%'
_diffrn_radiation_monochromator graphite
_diffrn_radiation_source 'fine-focus sealed tube'
_diffrn_radiation_type MoK\a
_diffrn_radiation_wavelength 0.71073
_diffrn_reflns_av_R_equivalents 0.0304
_diffrn_reflns_av_sigmaI/netI 0.0450
_diffrn_reflns_limit_h_max 8
_diffrn_reflns_limit_h_min -8
_diffrn_reflns_limit_k_max 18
_diffrn_reflns_limit_k_min -17
_diffrn_reflns_limit_l_max 20
_diffrn_reflns_limit_l_min -20
_diffrn_reflns_number 5998
_diffrn_reflns_theta_full 27.43
_diffrn_reflns_theta_max 27.43
_diffrn_reflns_theta_min 1.96
_exptl_absorpt_coefficient_mu 0.093
_exptl_absorpt_correction_type none
_exptl_crystal_colour colourless
_exptl_crystal_density_diffrn 1.353
_exptl_crystal_density_method 'not measured'
_exptl_crystal_description 'semi-regular block'
_exptl_crystal_F_000 592
_exptl_crystal_size_max 0.25
_exptl_crystal_size_mid 0.18
_exptl_crystal_size_min 0.10
_refine_diff_density_max 0.261
_refine_diff_density_min -0.260
_refine_ls_extinction_method none
_refine_ls_goodness_of_fit_ref 1.486
_refine_ls_hydrogen_treatment constr
_refine_ls_matrix_type full
_refine_ls_number_parameters 184
_refine_ls_number_reflns 3074
_refine_ls_number_restraints 0
_refine_ls_restrained_S_all 1.486
_refine_ls_R_factor_all 0.0715
_refine_ls_R_factor_gt 0.0474
_refine_ls_shift/su_max 0.001
_refine_ls_shift/su_mean 0.000
_refine_ls_structure_factor_coef Fsqd
_refine_ls_weighting_details 'calc w=1/[\s^2^(Fo^2^)+(0.0764P)^2^+0.0831P] where P=(Fo^2^+2Fc^2^)/3'
_refine_ls_weighting_scheme calc
_refine_ls_wR_factor_gt 0.1181
_refine_ls_wR_factor_ref 0.1303
_reflns_number_gt 2241
_reflns_number_total 3074
_reflns_threshold_expression I>2\s(I)
_cod_data_source_file wn6200.cif
_cod_data_source_block I
_cod_original_sg_symbol_H-M 'P 21/c'
_cod_database_code 2202977
_cod_database_fobs_code 2202977

loop_
_symmetry_equiv_pos_as_xyz
'x, y, z'
'-x, y+1/2, -z+1/2'
'-x, -y, -z'
'x, -y-1/2, z-1/2'

loop_
_atom_site_label
_atom_site_fract_x
_atom_site_fract_y
_atom_site_fract_z
_atom_site_U_iso_or_equiv
_atom_site_adp_type
_atom_site_calc_flag
_atom_site_refinement_flags
_atom_site_occupancy
_atom_site_disorder_assembly
_atom_site_disorder_group
_atom_site_type_symbol
O1 0.63491(18) -0.02856(8) 0.60524(7) 0.0237(3) Uani d . 1 . . O
C1 0.4384(2) 0.11000(11) 0.77345(9) 0.0176(3) Uani d . 1 . . C
H1 0.4635 0.1692 0.8029 0.021 Uiso calc R 1 . . H
O2 0.08977(17) -0.09628(7) 0.77046(6) 0.0202(3) Uani d . 1 . . O
C2 0.5641(2) 0.08700(11) 0.71187(9) 0.0187(3) Uani d . 1 . . C
H2 0.6740 0.1296 0.7004 0.022 Uiso calc R 1 . . H
O3 -0.18318(17) 0.18090(8) 0.92668(6) 0.0204(3) Uani d . 1 . . O
H3 -0.3000 0.1615 0.9403 0.031 Uiso calc R 1 . . H
C3 0.5265(2) 0.00169(11) 0.66799(9) 0.0182(4) Uani d . 1 . . C
C4 0.3666(2) -0.06179(11) 0.68585(9) 0.0180(3) Uani d . 1 . . C
H4 0.3412 -0.1205 0.6557 0.022 Uiso calc R 1 . . H
C5 0.2462(2) -0.03807(10) 0.74790(9) 0.0160(3) Uani d . 1 . . C
C6 0.2782(2) 0.04946(11) 0.79320(9) 0.0163(3) Uani d . 1 . . C
C7 0.7915(3) 0.03504(12) 0.58064(11) 0.0247(4) Uani d . 1 . . C
H7A 0.7187 0.0949 0.5597 0.037 Uiso calc R 1 . . H
H7B 0.8553 0.0058 0.5348 0.037 Uiso calc R 1 . . H
H7C 0.9080 0.0481 0.6305 0.037 Uiso calc R 1 . . H
C8 0.0472(3) -0.18439(11) 0.72497(10) 0.0240(4) Uani d . 1 . . C
H8A 0.0000 -0.1715 0.6633 0.036 Uiso calc R 1 . . H
H8B -0.0688 -0.2191 0.7462 0.036 Uiso calc R 1 . . H
H8C 0.1813 -0.2230 0.7342 0.036 Uiso calc R 1 . . H
C9 0.1347(2) 0.07283(10) 0.85423(9) 0.0162(3) Uani d . 1 . . C
H9 -0.0134 0.0527 0.8370 0.019 Uiso calc R 1 . . H
C10 0.1788(2) 0.11776(10) 0.92986(9) 0.0151(3) Uani d . 1 . . C
N11 0.3950(2) 0.15197(9) 0.97025(7) 0.0159(3) Uani d . 1 . . N
C12 0.4468(2) 0.11290(11) 1.05954(9) 0.0195(4) Uani d . 1 . . C
H12A 0.5978 0.1318 1.0869 0.023 Uiso calc R 1 . . H
H12B 0.4412 0.0424 1.0570 0.023 Uiso calc R 1 . . H
C13 0.2845(3) 0.14911(11) 1.11512(9) 0.0197(4) Uani d . 1 . . C
H13A 0.2238 0.0946 1.1427 0.024 Uiso calc R 1 . . H
H13B 0.3612 0.1919 1.1610 0.024 Uiso calc R 1 . . H
C14 0.0991(2) 0.20316(11) 1.05691(9) 0.0172(3) Uani d . 1 . . C
H14 -0.0158 0.2224 1.0901 0.021 Uiso calc R 1 . . H
C15 -0.0001(2) 0.13813(11) 0.98171(9) 0.0162(3) Uani d . 1 . . C
H15 -0.0474 0.0768 1.0048 0.019 Uiso calc R 1 . . H
C16 0.1958(2) 0.29139(11) 1.02062(9) 0.0192(4) Uani d . 1 . . C
H16A 0.2528 0.3366 1.0677 0.023 Uiso calc R 1 . . H
H16B 0.0812 0.3241 0.9785 0.023 Uiso calc R 1 . . H
C17 0.3837(2) 0.25772(11) 0.97644(9) 0.0190(3) Uani d . 1 . . C
H17A 0.3623 0.2853 0.9178 0.023 Uiso calc R 1 . . H
H17B 0.5251 0.2818 1.0094 0.023 Uiso calc R 1 . . H

loop_
_atom_site_aniso_label
_atom_site_aniso_U_11
_atom_site_aniso_U_22
_atom_site_aniso_U_33
_atom_site_aniso_U_12
_atom_site_aniso_U_13
_atom_site_aniso_U_23
O1 0.0274(7) 0.0222(6) 0.0252(6) -0.0003(5) 0.0147(5) -0.0020(5)
C1 0.0182(8) 0.0181(8) 0.0157(7) 0.0015(6) 0.0013(6) -0.0009(6)
O2 0.0224(6) 0.0185(6) 0.0217(6) -0.0052(5) 0.0091(5) -0.0051(4)
C2 0.0177(8) 0.0201(8) 0.0184(7) -0.0023(7) 0.0041(6) 0.0012(6)
O3 0.0129(5) 0.0273(6) 0.0209(5) 0.0013(5) 0.0032(4) 0.0026(5)
C3 0.0197(8) 0.0205(8) 0.0154(7) 0.0049(7) 0.0061(6) 0.0021(6)
C4 0.0220(8) 0.0159(8) 0.0162(7) 0.0016(7) 0.0041(6) -0.0018(6)
C5 0.0156(8) 0.0176(8) 0.0146(7) 0.0006(6) 0.0024(6) 0.0012(6)
C6 0.0146(8) 0.0186(8) 0.0149(7) 0.0020(6) 0.0011(6) -0.0003(6)
C7 0.0248(9) 0.0241(9) 0.0290(9) 0.0022(7) 0.0147(7) 0.0047(7)
C8 0.0307(9) 0.0203(9) 0.0224(8) -0.0066(7) 0.0083(7) -0.0051(7)
C9 0.0143(8) 0.0159(8) 0.0184(7) -0.0011(6) 0.0036(6) 0.0001(6)
C10 0.0151(8) 0.0131(7) 0.0173(7) 0.0002(6) 0.0033(6) 0.0012(6)
N11 0.0150(7) 0.0167(7) 0.0156(6) -0.0002(5) 0.0020(5) -0.0001(5)
C12 0.0179(8) 0.0238(8) 0.0164(7) 0.0029(7) 0.0025(6) 0.0012(6)
C13 0.0205(8) 0.0235(8) 0.0153(7) 0.0003(7) 0.0035(6) 0.0000(6)
C14 0.0161(8) 0.0190(8) 0.0171(7) 0.0019(7) 0.0052(6) -0.0019(6)
C15 0.0136(8) 0.0188(8) 0.0167(7) 0.0014(6) 0.0039(6) -0.0001(6)
C16 0.0184(8) 0.0180(8) 0.0213(8) 0.0005(7) 0.0037(6) -0.0029(6)
C17 0.0181(8) 0.0158(8) 0.0238(8) -0.0029(6) 0.0055(6) -0.0030(6)

loop_
_atom_type_symbol
_atom_type_description
_atom_type_scat_dispersion_real
_atom_type_scat_dispersion_imag
_atom_type_scat_source
C C 0.0033 0.0016 'International Tables Vol C Tables 4.2.6.8 and 6.1.1.4'
H H 0.0000 0.0000 'International Tables Vol C Tables 4.2.6.8 and 6.1.1.4'
N N 0.0061 0.0033 'International Tables Vol C Tables 4.2.6.8 and 6.1.1.4'
O O 0.0106 0.0060 'International Tables Vol C Tables 4.2.6.8 and 6.1.1.4'

loop_
_geom_angle_atom_site_label_1
_geom_angle_atom_site_label_2
_geom_angle_atom_site_label_3
_geom_angle
_geom_angle_publ_flag
C3 O1 C7 117.34(12) y
C6 C1 C2 122.38(14) ?
C6 C1 H1 118.8 ?
C2 C1 H1 118.8 ?
C5 O2 C8 117.17(11) ?
C3 C2 C1 119.17(14) ?
C3 C2 H2 120.4 ?
C1 C2 H2 120.4 ?
C15 O3 H3 109.5 ?
O1 C3 C2 125.03(13) ?
O1 C3 C4 114.51(13) ?
C2 C3 C4 120.46(13) ?
C5 C4 C3 119.34(14) ?
C5 C4 H4 120.3 ?
C3 C4 H4 120.3 ?
O2 C5 C4 123.29(13) ?
O2 C5 C6 115.03(12) ?
C4 C5 C6 121.68(13) ?
C1 C6 C5 116.96(13) ?
C1 C6 C9 124.17(14) y
C5 C6 C9 118.79(13) ?
O1 C7 H7A 109.5 ?
O1 C7 H7B 109.5 ?
H7A C7 H7B 109.5 ?
O1 C7 H7C 109.5 ?
H7A C7 H7C 109.5 ?
H7B C7 H7C 109.5 ?
O2 C8 H8A 109.5 ?
O2 C8 H8B 109.5 ?
H8A C8 H8B 109.5 ?
O2 C8 H8C 109.5 ?
H8A C8 H8C 109.5 ?
H8B C8 H8C 109.5 ?
C10 C9 C6 130.41(14) y
C10 C9 H9 114.8 ?
C6 C9 H9 114.8 ?
C9 C10 N11 124.37(13) y
C9 C10 C15 121.62(13) ?
N11 C10 C15 114.01(12) y
C10 N11 C17 107.88(12) ?
C10 N11 C12 107.98(11) ?
C17 N11 C12 107.93(11) ?
N11 C12 C13 111.88(12) ?
N11 C12 H12A 109.2 ?
C13 C12 H12A 109.2 ?
N11 C12 H12B 109.2 ?
C13 C12 H12B 109.2 ?
H12A C12 H12B 107.9 ?
C14 C13 C12 108.52(12) ?
C14 C13 H13A 110.0 ?
C12 C13 H13A 110.0 ?
C14 C13 H13B 110.0 ?
C12 C13 H13B 110.0 ?
H13A C13 H13B 108.4 ?
C13 C14 C15 108.46(12) ?
C13 C14 C16 108.76(12) ?
C15 C14 C16 108.51(12) ?
C13 C14 H14 110.4 ?
C15 C14 H14 110.4 ?
C16 C14 H14 110.4 ?
O3 C15 C10 109.09(11) ?
O3 C15 C14 112.26(12) ?
C10 C15 C14 107.63(12) ?
O3 C15 H15 109.3 ?
C10 C15 H15 109.3 ?
C14 C15 H15 109.3 ?
C14 C16 C17 107.86(12) ?
C14 C16 H16A 110.1 ?
C17 C16 H16A 110.1 ?
C14 C16 H16B 110.1 ?
C17 C16 H16B 110.1 ?
H16A C16 H16B 108.4 ?
N11 C17 C16 112.54(12) y
N11 C17 H17A 109.1 ?
C16 C17 H17A 109.1 ?
N11 C17 H17B 109.1 ?
C16 C17 H17B 109.1 ?
H17A C17 H17B 107.8 ?

loop_
_geom_bond_atom_site_label_1
_geom_bond_atom_site_label_2
_geom_bond_site_symmetry_2
_geom_bond_distance
_geom_bond_publ_flag
O1 C3 . 1.3691(17) y
O1 C7 . 1.4270(18) y
C1 C6 . 1.387(2) y
C1 C2 . 1.398(2) ?
C1 H1 . 0.9500 ?
O2 C5 . 1.3673(17) ?
O2 C8 . 1.4287(18) ?
C2 C3 . 1.380(2) ?
C2 H2 . 0.9500 ?
O3 C15 . 1.4245(17) y
O3 H3 . 0.8400 y
C3 C4 . 1.401(2) ?
C4 C5 . 1.383(2) ?
C4 H4 . 0.9500 ?
C5 C6 . 1.416(2) ?
C6 C9 . 1.471(2) y
C7 H7A . 0.9800 ?
C7 H7B . 0.9800 ?
C7 H7C . 0.9800 ?
C8 H8A . 0.9800 ?
C8 H8B . 0.9800 ?
C8 H8C . 0.9800 ?
C9 C10 . 1.333(2) y
C9 H9 . 0.9500 ?
C10 N11 . 1.4523(19) ?
C10 C15 . 1.529(2) y
N11 C17 . 1.4888(19) ?
N11 C12 . 1.4916(18) ?
C12 C13 . 1.544(2) ?
C12 H12A . 0.9900 ?
C12 H12B . 0.9900 ?
C13 C14 . 1.530(2) ?
C13 H13A . 0.9900 ?
C13 H13B . 0.9900 ?
C14 C15 . 1.531(2) ?
C14 C16 . 1.534(2) ?
C14 H14 . 1.0000 ?
C15 H15 . 1.0000 ?
C16 C17 . 1.544(2) ?
C16 H16A . 0.9900 ?
C16 H16B . 0.9900 ?
C17 H17A . 0.9900 ?
C17 H17B . 0.9900 ?

loop_
_geom_hbond_atom_site_label_D
_geom_hbond_atom_site_label_H
_geom_hbond_atom_site_label_A
_geom_hbond_site_symmetry_A
_geom_hbond_distance_DH
_geom_hbond_distance_HA
_geom_hbond_distance_DA
_geom_hbond_angle_DHA
O3 H3 N11 1_455 0.84 2.04 2.8610(16) 165

loop_
_geom_torsion_atom_site_label_1
_geom_torsion_atom_site_label_2
_geom_torsion_atom_site_label_3
_geom_torsion_atom_site_label_4
_geom_torsion
_geom_torsion_publ_flag
C6 C1 C2 C3 0.9(2) ?
C7 O1 C3 C2 -3.1(2) ?
C7 O1 C3 C4 176.69(13) ?
C1 C2 C3 O1 178.77(13) ?
C1 C2 C3 C4 -1.0(2) ?
O1 C3 C4 C5 -179.65(13) ?
C2 C3 C4 C5 0.1(2) ?
C8 O2 C5 C4 -1.8(2) ?
C8 O2 C5 C6 178.39(13) ?
C3 C4 C5 O2 -178.89(14) ?
C3 C4 C5 C6 0.9(2) ?
C2 C1 C6 C5 0.0(2) ?
C2 C1 C6 C9 -176.76(14) ?
O2 C5 C6 C1 178.85(12) ?
C4 C5 C6 C1 -0.9(2) ?
O2 C5 C6 C9 -4.2(2) ?
C4 C5 C6 C9 176.04(13) ?
C1 C6 C9 C10 -39.8(2) y
C5 C6 C9 C10 143.48(16) ?
C6 C9 C10 N11 -2.1(3) y
C6 C9 C10 C15 177.50(14) ?
C9 C10 N11 C17 116.64(16) ?
C15 C10 N11 C17 -63.02(15) ?
C9 C10 N11 C12 -126.95(15) ?
C15 C10 N11 C12 53.39(15) ?
C10 N11 C12 C13 -62.76(15) ?
C17 N11 C12 C13 53.62(16) ?
N11 C12 C13 C14 8.10(18) ?
C12 C13 C14 C15 53.92(16) ?
C12 C13 C14 C16 -63.91(15) ?
C9 C10 C15 O3 -49.41(19) ?
N11 C10 C15 O3 130.26(12) ?
C9 C10 C15 C14 -171.46(13) ?
N11 C10 C15 C14 8.21(16) ?
C13 C14 C15 O3 176.60(11) ?
C16 C14 C15 O3 -65.42(15) ?
C13 C14 C15 C10 -63.35(15) ?
C16 C14 C15 C10 54.64(15) ?
C13 C14 C16 C17 54.46(15) ?
C15 C14 C16 C17 -63.34(15) ?
C10 N11 C17 C16 52.79(15) ?
C12 N11 C17 C16 -63.65(15) ?
C14 C16 C17 N11 8.38(17) ?
